data_4107448
loop_
_publ_author_name
'Ross D. Witherell'
'Kai E. O. Ylijoki'
'Jeffrey M. Stryker'

_publ_section_title
;
 Cobalt-Mediated \h5-Pentadienyl/Alkyne [5 + 2] Cycloaddition. Synthesis
 and Characterization of Unbridged \h2,\h3-Coordinated Cycloheptadienyl
 Complexes
;
_journal_name_full 'Journal of the American Chemical Society'
_journal_page_first 2176
_journal_page_last 2177
_journal_paper_doi 10.1021/ja710568d
_journal_volume 130
_journal_year 2008
_chemical_formula_moiety 'C26 H36 Co Si, B F4'
_chemical_formula_sum 'C26 H36 B Co F4 Si'
_chemical_formula_weight 522.38
_chemical_name_systematic
; 
 ? 
;
_space_group_IT_number 19
_symmetry_cell_setting orthorhombic
_symmetry_space_group_name_Hall 'P 2ac 2ab'
_symmetry_space_group_name_H-M 'P 21 21 21'
_atom_sites_solution_hydrogens geom
_atom_sites_solution_primary direct
_atom_sites_solution_secondary difmap
_audit_creation_method SHELXL-97
_cell_angle_alpha 90.00
_cell_angle_beta 90.00
_cell_angle_gamma 90.00
_cell_formula_units_Z 4
_cell_length_a 9.8585(10)
_cell_length_b 11.2388(11)
_cell_length_c 23.172(2)
_cell_measurement_reflns_used 6132
_cell_measurement_temperature 193(2)
_cell_measurement_theta_max 26.36
_cell_measurement_theta_min 2.71
_cell_volume 2567.4(4)
_computing_cell_refinement 'Bruker SAINT (Bruker, 1997)'
_computing_data_collection 'Bruker SMART (Bruker, 1997)'
_computing_data_reduction 'Bruker SAINT (Bruker, 1997)'
_computing_molecular_graphics 'Bruker SHELXTL (Bruker, 1997)'
_computing_publication_material 'Bruker SHELXTL (Bruker, 1997)'
_computing_structure_refinement 'SHELXL-97 (Sheldrick, 1997)'
_computing_structure_solution 'DIRDIF-96 (Beurskens et al., 1996)'
_diffrn_ambient_temperature 193(2)
_diffrn_detector_area_resol_mean 8.192
_diffrn_measured_fraction_theta_full 1.000
_diffrn_measured_fraction_theta_max 1.000
_diffrn_measurement_device_type 'Bruker PLATFORM diffractometer/SMART 1000 CCD area detector'
_diffrn_measurement_method '\w scans'
_diffrn_radiation_monochromator graphite
_diffrn_radiation_source 'fine-focus sealed tube'
_diffrn_radiation_type MoK\a
_diffrn_radiation_wavelength 0.71073
_diffrn_reflns_av_R_equivalents 0.0150
_diffrn_reflns_av_sigmaI/netI 0.0118
_diffrn_reflns_limit_h_max 12
_diffrn_reflns_limit_h_min -12
_diffrn_reflns_limit_k_max 14
_diffrn_reflns_limit_k_min -14
_diffrn_reflns_limit_l_max 28
_diffrn_reflns_limit_l_min -28
_diffrn_reflns_number 20531
_diffrn_reflns_theta_full 26.40
_diffrn_reflns_theta_max 26.40
_diffrn_reflns_theta_min 1.76
_diffrn_standards_decay_% 0
_diffrn_standards_interval_time 0
_diffrn_standards_number 0
_exptl_absorpt_coefficient_mu 0.756
_exptl_absorpt_correction_T_max 0.7831
_exptl_absorpt_correction_T_min 0.6514
_exptl_absorpt_correction_type multi-scan
_exptl_absorpt_process_details 'SADABS (Sheldrick, 1996)'
_exptl_crystal_colour red
_exptl_crystal_density_diffrn 1.351
_exptl_crystal_description prism
_exptl_crystal_F_000 1096
_exptl_crystal_size_max 0.62
_exptl_crystal_size_mid 0.36
_exptl_crystal_size_min 0.34
_refine_diff_density_max 0.649
_refine_diff_density_min -0.390
_refine_diff_density_rms 0.049
_refine_ls_abs_structure_details 'Flack H D (1983), Acta Cryst. A39, 876-881'
_refine_ls_abs_structure_Flack 0.538(13)
_refine_ls_extinction_method none
_refine_ls_goodness_of_fit_ref 1.055
_refine_ls_hydrogen_treatment constr
_refine_ls_matrix_type full
_refine_ls_number_parameters 334
_refine_ls_number_reflns 5264
_refine_ls_number_restraints 0
_refine_ls_restrained_S_all 1.055
_refine_ls_R_factor_all 0.0322
_refine_ls_R_factor_gt 0.0313
_refine_ls_shift/su_max 0.001
_refine_ls_shift/su_mean 0.000
_refine_ls_structure_factor_coef Fsqd
_refine_ls_weighting_details 'calc w=1/[\s^2^(Fo^2^)+(0.0569P)^2^+0.8796P] where P=(Fo^2^+2Fc^2^)/3'
_refine_ls_weighting_scheme calc
_refine_ls_wR_factor_gt 0.0876
_refine_ls_wR_factor_ref 0.0884
_reflns_number_gt 5129
_reflns_number_total 5264
_reflns_threshold_expression I>2\s(I)
_cod_data_source_file ja710568d-file001_2.cif
_cod_data_source_block jms0626
_cod_database_code 4107448

loop_
_symmetry_equiv_pos_as_xyz
'x, y, z'
'-x+1/2, -y, z+1/2'
'-x, y+1/2, -z+1/2'
'x+1/2, -y+1/2, -z'

loop_
_atom_site_label
_atom_site_type_symbol
_atom_site_fract_x
_atom_site_fract_y
_atom_site_fract_z
_atom_site_U_iso_or_equiv
_atom_site_adp_type
_atom_site_occupancy
_atom_site_symmetry_multiplicity
_atom_site_calc_flag
_atom_site_refinement_flags
_atom_site_disorder_assembly
_atom_site_disorder_group
Co Co 0.59189(3) 0.45264(2) 0.393214(12) 0.02776(9) Uani 1 1 d . A .
SiA Si 0.6780(3) 0.7688(2) 0.41290(5) 0.0412(4) Uani 0.70 1 d P A 1
SiB Si 0.6735(8) 0.7707(6) 0.3952(2) 0.0412(4) Uani 0.30 1 d P A 2
C1 C 0.4039(3) 0.4015(2) 0.42778(10) 0.0378(5) Uani 1 1 d . . .
H1 H 0.3949 0.3135 0.4329 0.045 Uiso 1 1 calc R . .
C2 C 0.4890(2) 0.4551(2) 0.46921(9) 0.0380(5) Uani 1 1 d . . .
H2 H 0.5247 0.4002 0.4996 0.046 Uiso 1 1 calc R . .
C3 C 0.5610(2) 0.5636(2) 0.46294(10) 0.0384(5) Uani 1 1 d . A .
H3 H 0.6410 0.5727 0.4891 0.046 Uiso 1 1 calc R . .
C4 C 0.5684(2) 0.63093(19) 0.41043(10) 0.0355(5) Uani 1 1 d . . .
C5 C 0.4753(2) 0.5971(2) 0.36643(10) 0.0342(5) Uani 1 1 d . A .
H5 H 0.4975 0.6278 0.3271 0.041 Uiso 1 1 calc R . .
C6 C 0.3231(2) 0.5841(2) 0.37900(10) 0.0376(5) Uani 1 1 d . . .
H6 H 0.3040 0.6301 0.4150 0.045 Uiso 1 1 calc R A .
C7 C 0.2928(2) 0.4545(2) 0.39198(12) 0.0442(5) Uani 1 1 d . A .
H7A H 0.2056 0.4483 0.4130 0.053 Uiso 1 1 calc R . .
H7B H 0.2842 0.4097 0.3554 0.053 Uiso 1 1 calc R . .
C8A C 0.6942(12) 0.8325(10) 0.3393(4) 0.072(3) Uani 0.70 1 d P A 1
H8A H 0.7396 0.7750 0.3141 0.086 Uiso 0.70 1 calc PR A 1
H8B H 0.7478 0.9059 0.3411 0.086 Uiso 0.70 1 calc PR A 1
H8C H 0.6038 0.8504 0.3240 0.086 Uiso 0.70 1 calc PR A 1
C9A C 0.8487(15) 0.7501(11) 0.4434(6) 0.0577(17) Uani 0.70 1 d P A 1
H9A H 0.9010 0.6953 0.4192 0.069 Uiso 0.70 1 calc PR A 1
H9B H 0.8416 0.7176 0.4826 0.069 Uiso 0.70 1 calc PR A 1
H9C H 0.8946 0.8274 0.4448 0.069 Uiso 0.70 1 calc PR A 1
C10A C 0.5881(8) 0.8748(5) 0.4605(3) 0.0827(19) Uani 0.70 1 d P A 1
H10A H 0.5795 0.8405 0.4992 0.099 Uiso 0.70 1 calc PR A 1
H10B H 0.4976 0.8908 0.4448 0.099 Uiso 0.70 1 calc PR A 1
H10C H 0.6395 0.9493 0.4627 0.099 Uiso 0.70 1 calc PR A 1
C8B C 0.706(2) 0.8025(17) 0.3197(8) 0.054(4) Uani 0.30 1 d P A 2
H8D H 0.7637 0.7401 0.3034 0.065 Uiso 0.30 1 calc PR A 2
H8E H 0.7515 0.8796 0.3162 0.065 Uiso 0.30 1 calc PR A 2
H8F H 0.6196 0.8049 0.2986 0.065 Uiso 0.30 1 calc PR A 2
C9B C 0.818(4) 0.757(4) 0.4499(18) 0.112(16) Uani 0.30 1 d P A 2
H9D H 0.8837 0.6979 0.4363 0.134 Uiso 0.30 1 calc PR A 2
H9E H 0.7813 0.7320 0.4873 0.134 Uiso 0.30 1 calc PR A 2
H9F H 0.8631 0.8343 0.4542 0.134 Uiso 0.30 1 calc PR A 2
C10B C 0.544(2) 0.8855(11) 0.4227(8) 0.090(6) Uani 0.30 1 d P A 2
H10D H 0.5849 0.9651 0.4218 0.108 Uiso 0.30 1 calc PR A 2
H10E H 0.5181 0.8658 0.4624 0.108 Uiso 0.30 1 calc PR A 2
H10F H 0.4636 0.8842 0.3980 0.108 Uiso 0.30 1 calc PR A 2
C11 C 0.2363(2) 0.6374(2) 0.33175(10) 0.0371(5) Uani 1 1 d . A .
C12 C 0.2247(3) 0.5828(2) 0.27758(11) 0.0448(6) Uani 1 1 d . . .
H12 H 0.2736 0.5116 0.2700 0.054 Uiso 1 1 calc R A .
C13 C 0.1432(3) 0.6311(3) 0.23494(12) 0.0509(6) Uani 1 1 d . A .
H13 H 0.1357 0.5924 0.1986 0.061 Uiso 1 1 calc R . .
C14 C 0.0728(3) 0.7350(3) 0.24490(13) 0.0518(7) Uani 1 1 d . . .
H14 H 0.0163 0.7678 0.2157 0.062 Uiso 1 1 calc R A .
C15 C 0.0852(3) 0.7910(2) 0.29770(13) 0.0513(6) Uani 1 1 d . A .
H15 H 0.0382 0.8635 0.3045 0.062 Uiso 1 1 calc R . .
C16 C 0.1655(3) 0.7423(2) 0.34092(12) 0.0428(5) Uani 1 1 d . . .
H16 H 0.1721 0.7814 0.3772 0.051 Uiso 1 1 calc R A .
C20 C 0.6077(2) 0.2960(2) 0.34830(11) 0.0396(5) Uani 1 1 d . . .
C21 C 0.6574(2) 0.3914(2) 0.31422(10) 0.0368(5) Uani 1 1 d . A .
C22 C 0.7701(2) 0.4426(2) 0.34443(10) 0.0363(5) Uani 1 1 d . . .
C23 C 0.7885(2) 0.3797(2) 0.39690(11) 0.0376(5) Uani 1 1 d . A .
C24 C 0.6884(2) 0.2903(2) 0.39957(11) 0.0400(5) Uani 1 1 d . A .
C25 C 0.5005(3) 0.2090(3) 0.33068(17) 0.0676(10) Uani 1 1 d . A .
H25A H 0.4300 0.2503 0.3086 0.081 Uiso 1 1 calc R . .
H25B H 0.4602 0.1730 0.3652 0.081 Uiso 1 1 calc R . .
H25C H 0.5411 0.1466 0.3067 0.081 Uiso 1 1 calc R . .
C26 C 0.6077(3) 0.4254(3) 0.25562(11) 0.0611(8) Uani 1 1 d . . .
H26A H 0.6501 0.3740 0.2266 0.073 Uiso 1 1 calc R A .
H26B H 0.6315 0.5085 0.2478 0.073 Uiso 1 1 calc R . .
H26C H 0.5090 0.4160 0.2540 0.073 Uiso 1 1 calc R . .
C27 C 0.8621(3) 0.5353(3) 0.31945(14) 0.0602(8) Uani 1 1 d . A .
H27A H 0.8869 0.5926 0.3495 0.072 Uiso 1 1 calc R . .
H27B H 0.8153 0.5768 0.2880 0.072 Uiso 1 1 calc R . .
H27C H 0.9443 0.4972 0.3045 0.072 Uiso 1 1 calc R . .
C28 C 0.8974(3) 0.3999(3) 0.44100(14) 0.0628(8) Uani 1 1 d . . .
H28A H 0.8596 0.3891 0.4798 0.075 Uiso 1 1 calc R A .
H28B H 0.9327 0.4810 0.4372 0.075 Uiso 1 1 calc R . .
H28C H 0.9711 0.3427 0.4349 0.075 Uiso 1 1 calc R . .
C29 C 0.6760(4) 0.1997(3) 0.44689(16) 0.0680(9) Uani 1 1 d . . .
H29A H 0.7409 0.1351 0.4402 0.082 Uiso 1 1 calc R A .
H29B H 0.5837 0.1675 0.4473 0.082 Uiso 1 1 calc R . .
H29C H 0.6955 0.2375 0.4841 0.082 Uiso 1 1 calc R . .
F1 F 0.1909(2) 0.0973(3) 0.33166(8) 0.0921(8) Uani 1 1 d . . .
F2 F 0.2415(5) 0.0195(5) 0.41630(17) 0.1732(18) Uani 1 1 d . . .
F3 F 0.1557(5) 0.1912(3) 0.41432(15) 0.1493(15) Uani 1 1 d . . .
F4 F 0.0307(3) 0.0355(3) 0.39260(10) 0.1303(13) Uani 1 1 d . . .
B B 0.1524(4) 0.0896(3) 0.38754(15) 0.0538(7) Uani 1 1 d . . .

loop_
_atom_site_aniso_label
_atom_site_aniso_U_11
_atom_site_aniso_U_22
_atom_site_aniso_U_33
_atom_site_aniso_U_23
_atom_site_aniso_U_13
_atom_site_aniso_U_12
Co 0.02639(13) 0.02702(13) 0.02987(13) 0.00023(11) 0.00305(11) -0.00159(11)
SiA 0.0477(5) 0.0306(3) 0.0453(11) -0.0012(9) 0.0044(10) -0.0069(3)
SiB 0.0477(5) 0.0306(3) 0.0453(11) -0.0012(9) 0.0044(10) -0.0069(3)
C1 0.0340(10) 0.0352(10) 0.0441(12) 0.0073(9) 0.0123(10) -0.0020(10)
C2 0.0414(11) 0.0402(11) 0.0323(10) 0.0014(10) 0.0110(8) 0.0039(11)
C3 0.0407(12) 0.0396(12) 0.0350(10) -0.0059(9) 0.0052(9) 0.0019(10)
C4 0.0349(12) 0.0285(10) 0.0431(11) -0.0019(8) 0.0027(9) 0.0019(8)
C5 0.0307(11) 0.0323(10) 0.0397(11) 0.0056(9) 0.0064(9) 0.0027(9)
C6 0.0277(10) 0.0428(12) 0.0424(13) 0.0012(9) 0.0059(9) 0.0033(9)
C7 0.0275(10) 0.0485(13) 0.0566(13) 0.0122(14) 0.0064(10) -0.0037(10)
C8A 0.065(5) 0.077(6) 0.073(6) 0.027(4) -0.012(4) -0.025(4)
C9A 0.050(4) 0.071(4) 0.053(3) -0.012(3) -0.004(3) -0.024(3)
C10A 0.089(4) 0.036(2) 0.123(5) -0.026(3) 0.043(5) -0.006(3)
C8B 0.046(6) 0.053(9) 0.063(11) 0.040(8) -0.001(7) -0.003(6)
C9B 0.09(3) 0.15(3) 0.091(19) -0.017(16) -0.013(15) -0.07(2)
C10B 0.133(15) 0.031(5) 0.106(11) 0.006(7) 0.048(11) 0.012(7)
C11 0.0253(10) 0.0404(12) 0.0457(12) 0.0029(10) 0.0050(9) -0.0003(9)
C12 0.0342(12) 0.0519(15) 0.0484(14) 0.0004(11) 0.0061(10) 0.0032(10)
C13 0.0447(14) 0.0611(17) 0.0468(14) 0.0064(12) 0.0012(11) -0.0084(13)
C14 0.0344(13) 0.0563(15) 0.0647(16) 0.0205(13) -0.0018(12) -0.0056(11)
C15 0.0337(12) 0.0425(13) 0.0778(18) 0.0134(12) 0.0025(13) 0.0006(11)
C16 0.0338(12) 0.0392(12) 0.0555(15) 0.0025(11) 0.0038(11) -0.0011(10)
C20 0.0342(12) 0.0344(11) 0.0502(13) -0.0132(10) 0.0056(10) -0.0020(9)
C21 0.0318(11) 0.0442(12) 0.0344(11) -0.0066(9) 0.0028(9) 0.0051(10)
C22 0.0305(10) 0.0381(12) 0.0403(11) -0.0052(10) 0.0079(9) 0.0009(9)
C23 0.0294(10) 0.0411(11) 0.0424(12) -0.0034(10) 0.0010(10) 0.0068(9)
C24 0.0426(12) 0.0306(10) 0.0468(13) -0.0005(10) 0.0043(11) 0.0071(9)
C25 0.0521(17) 0.0572(18) 0.094(3) -0.0364(18) 0.0099(16) -0.0159(14)
C26 0.0570(17) 0.092(2) 0.0343(12) -0.0076(13) -0.0008(12) 0.0242(17)
C27 0.0597(16) 0.0537(16) 0.0673(18) -0.0100(14) 0.0278(14) -0.0171(14)
C28 0.0437(14) 0.082(2) 0.0624(17) -0.0156(16) -0.0176(14) 0.0153(15)
C29 0.083(2) 0.0430(15) 0.078(2) 0.0239(15) 0.0202(19) 0.0145(16)
F1 0.0783(14) 0.151(2) 0.0474(10) -0.0077(12) 0.0126(9) -0.0166(15)
F2 0.164(3) 0.223(5) 0.132(3) 0.047(3) -0.012(3) 0.073(3)
F3 0.214(4) 0.0850(18) 0.149(3) -0.0529(19) 0.086(3) -0.051(2)
F4 0.117(2) 0.206(3) 0.0681(13) -0.022(2) 0.0180(14) -0.094(2)
B 0.0577(17) 0.0614(19) 0.0421(15) -0.0014(14) 0.0022(14) -0.0083(15)

loop_
_atom_type_symbol
_atom_type_description
_atom_type_scat_dispersion_real
_atom_type_scat_dispersion_imag
_atom_type_scat_source
C C 0.0033 0.0016 'International Tables Vol C Tables 4.2.6.8 and 6.1.1.4'
H H 0.0000 0.0000 'International Tables Vol C Tables 4.2.6.8 and 6.1.1.4'
B B 0.0013 0.0007 'International Tables Vol C Tables 4.2.6.8 and 6.1.1.4'
F F 0.0171 0.0103 'International Tables Vol C Tables 4.2.6.8 and 6.1.1.4'
Si Si 0.0817 0.0704 'International Tables Vol C Tables 4.2.6.8 and 6.1.1.4'
Co Co 0.3494 0.9721 'International Tables Vol C Tables 4.2.6.8 and 6.1.1.4'

loop_
_geom_angle_atom_site_label_1
_geom_angle_atom_site_label_2
_geom_angle_atom_site_label_3
_geom_angle
C2 Co C20 119.28(10)
C2 Co C4 76.26(10)
C20 Co C4 160.64(10)
C2 Co C21 158.61(10)
C20 Co C21 40.39(10)
C4 Co C21 122.24(9)
C2 Co C24 100.39(10)
C20 Co C24 40.71(10)
C4 Co C24 154.17(10)
C21 Co C24 67.87(10)
C2 Co C3 40.52(10)
C20 Co C3 158.00(10)
C4 Co C3 40.77(9)
C21 Co C3 160.76(10)
C24 Co C3 123.13(10)
C2 Co C5 88.39(9)
C20 Co C5 124.01(10)
C4 Co C5 40.23(9)
C21 Co C5 99.71(9)
C24 Co C5 164.72(10)
C3 Co C5 71.41(9)
C2 Co C22 152.63(10)
C20 Co C22 67.42(9)
C4 Co C22 104.58(9)
C21 Co C22 40.40(9)
C24 Co C22 66.67(10)
C3 Co C22 125.41(9)
C5 Co C22 110.14(9)
C2 Co C1 39.86(10)
C20 Co C1 91.47(9)
C4 Co C1 95.36(9)
C21 Co C1 121.64(10)
C24 Co C1 97.91(9)
C3 Co C1 74.72(9)
C5 Co C1 80.78(9)
C22 Co C1 158.88(9)
C2 Co C23 115.44(10)
C20 Co C23 67.47(9)
C4 Co C23 118.36(9)
C21 Co C23 67.50(9)
C24 Co C23 39.53(9)
C3 Co C23 109.82(10)
C5 Co C23 145.39(9)
C22 Co C23 39.48(9)
C1 Co C23 133.67(9)
C9A SiA C10A 106.4(5)
C9A SiA C8A 108.6(6)
C10A SiA C8A 109.9(4)
C9A SiA C4 116.2(4)
C10A SiA C4 105.8(2)
C8A SiA C4 109.7(4)
C8B SiB C9B 121.6(14)
C8B SiB C4 115.8(8)
C9B SiB C4 102.4(14)
C8B SiB C10B 107.7(9)
C9B SiB C10B 109.1(14)
C4 SiB C10B 97.5(6)
C2 C1 C7 130.0(2)
C2 C1 Co 67.52(12)
C7 C1 Co 108.99(14)
C1 C2 C3 126.5(2)
C1 C2 Co 72.62(13)
C3 C2 Co 70.90(12)
C2 C3 C4 124.5(2)
C2 C3 Co 68.58(12)
C4 C3 Co 69.35(12)
C5 C4 C3 115.7(2)
C5 C4 SiA 127.55(18)
C3 C4 SiA 115.86(17)
C5 C4 SiB 115.9(2)
C3 C4 SiB 128.1(2)
C5 C4 Co 70.93(13)
C3 C4 Co 69.88(13)
SiA C4 Co 137.79(15)
SiB C4 Co 134.6(2)
C4 C5 C6 121.3(2)
C4 C5 Co 68.85(13)
C6 C5 Co 114.13(15)
C11 C6 C7 114.3(2)
C11 C6 C5 112.22(18)
C7 C6 C5 108.73(19)
C1 C7 C6 110.3(2)
C16 C11 C12 118.0(2)
C16 C11 C6 120.7(2)
C12 C11 C6 121.4(2)
C13 C12 C11 121.0(3)
C14 C13 C12 120.3(3)
C13 C14 C15 119.4(3)
C14 C15 C16 120.6(3)
C11 C16 C15 120.7(3)
C21 C20 C24 107.7(2)
C21 C20 C25 125.9(3)
C24 C20 C25 126.1(3)
C21 C20 Co 70.14(13)
C24 C20 Co 70.11(13)
C25 C20 Co 130.22(18)
C20 C21 C22 107.4(2)
C20 C21 C26 125.9(3)
C22 C21 C26 126.5(3)
C20 C21 Co 69.47(13)
C22 C21 Co 71.04(12)
C26 C21 Co 128.30(18)
C23 C22 C21 108.5(2)
C23 C22 C27 126.9(2)
C21 C22 C27 124.0(2)
C23 C22 Co 70.76(12)
C21 C22 Co 68.57(12)
C27 C22 Co 132.84(19)
C24 C23 C22 107.7(2)
C24 C23 C28 125.4(3)
C22 C23 C28 126.9(2)
C24 C23 Co 68.60(13)
C22 C23 Co 69.75(12)
C28 C23 Co 128.90(19)
C23 C24 C20 108.7(2)
C23 C24 C29 124.9(3)
C20 C24 C29 126.3(3)
C23 C24 Co 71.87(13)
C20 C24 Co 69.18(13)
C29 C24 Co 127.92(19)
F3 B F4 112.1(4)
F3 B F1 113.2(3)
F4 B F1 111.2(3)
F3 B F2 105.0(4)
F4 B F2 105.8(4)
F1 B F2 109.0(4)

loop_
_geom_bond_atom_site_label_1
_geom_bond_atom_site_label_2
_geom_bond_distance
Co C2 2.033(2)
Co C20 2.051(2)
Co C4 2.056(2)
Co C21 2.059(2)
Co C24 2.063(2)
Co C3 2.063(2)
Co C5 2.084(2)
Co C22 2.092(2)
Co C1 2.099(2)
Co C23 2.106(2)
SiA C9A 1.838(15)
SiA C10A 1.850(6)
SiA C8A 1.856(10)
SiA C4 1.890(3)
SiB C8B 1.813(18)
SiB C9B 1.91(4)
SiB C4 1.915(7)
SiB C10B 1.924(17)
C1 C2 1.410(3)
C1 C7 1.497(3)
C2 C3 1.418(3)
C3 C4 1.435(3)
C4 C5 1.424(3)
C5 C6 1.535(3)
C6 C11 1.513(3)
C6 C7 1.517(3)
C11 C16 1.387(4)
C11 C12 1.402(4)
C12 C13 1.385(4)
C13 C14 1.378(4)
C14 C15 1.381(4)
C15 C16 1.389(4)
C20 C21 1.419(3)
C20 C24 1.431(4)
C20 C25 1.497(3)
C21 C22 1.434(3)
C21 C26 1.493(3)
C22 C23 1.418(3)
C22 C27 1.497(4)
C23 C24 1.410(3)
C23 C28 1.499(4)
C24 C29 1.501(4)
F1 B 1.352(4)
F2 B 1.355(5)
F3 B 1.300(4)
F4 B 1.350(4)

loop_
_geom_torsion_atom_site_label_1
_geom_torsion_atom_site_label_2
_geom_torsion_atom_site_label_3
_geom_torsion_atom_site_label_4
_geom_torsion
C20 Co C1 C2 137.12(15)
C4 Co C1 C2 -61.02(15)
C21 Co C1 C2 165.59(14)
C24 Co C1 C2 96.76(15)
C3 Co C1 C2 -25.52(14)
C5 Co C1 C2 -98.63(15)
C22 Co C1 C2 138.1(3)
C23 Co C1 C2 77.49(18)
C2 Co C1 C7 126.4(2)
C20 Co C1 C7 -96.52(18)
C4 Co C1 C7 65.34(18)
C21 Co C1 C7 -68.1(2)
C24 Co C1 C7 -136.88(18)
C3 Co C1 C7 100.84(18)
C5 Co C1 C7 27.72(18)
C22 Co C1 C7 -95.5(3)
C23 Co C1 C7 -156.15(16)
C7 C1 C2 C3 -47.7(4)
Co C1 C2 C3 48.8(2)
C7 C1 C2 Co -96.5(2)
C20 Co C2 C1 -51.25(17)
C4 Co C2 C1 116.29(15)
C21 Co C2 C1 -35.5(3)
C24 Co C2 C1 -89.92(15)
C3 Co C2 C1 140.2(2)
C5 Co C2 C1 77.49(15)
C22 Co C2 C1 -148.47(19)
C23 Co C2 C1 -128.55(14)
C20 Co C2 C3 168.52(14)
C4 Co C2 C3 -23.94(14)
C21 Co C2 C3 -175.8(2)
C24 Co C2 C3 129.85(15)
C5 Co C2 C3 -62.73(15)
C22 Co C2 C3 71.3(3)
C1 Co C2 C3 -140.2(2)
C23 Co C2 C3 91.22(15)
C1 C2 C3 C4 -6.2(4)
Co C2 C3 C4 43.2(2)
C1 C2 C3 Co -49.5(2)
C20 Co C3 C2 -27.6(3)
C4 Co C3 C2 142.9(2)
C21 Co C3 C2 175.3(3)
C24 Co C3 C2 -64.38(17)
C5 Co C3 C2 110.37(15)
C22 Co C3 C2 -147.71(14)
C1 Co C3 C2 25.15(14)
C23 Co C3 C2 -106.33(15)
C2 Co C3 C4 -142.9(2)
C20 Co C3 C4 -170.5(2)
C21 Co C3 C4 32.4(3)
C24 Co C3 C4 152.74(14)
C5 Co C3 C4 -32.50(13)
C22 Co C3 C4 69.42(17)
C1 Co C3 C4 -117.72(15)
C23 Co C3 C4 110.80(14)
C2 C3 C4 C5 12.8(3)
Co C3 C4 C5 55.78(18)
C2 C3 C4 SiA -177.3(2)
Co C3 C4 SiA -134.35(17)
C2 C3 C4 SiB -174.5(3)
Co C3 C4 SiB -131.6(3)
C2 C3 C4 Co -43.0(2)
C9A SiA C4 C5 -142.8(5)
C10A SiA C4 C5 99.4(4)
C8A SiA C4 C5 -19.2(5)
C9A SiA C4 C3 48.7(5)
C10A SiA C4 C3 -69.1(4)
C8A SiA C4 C3 172.4(4)
C9A SiA C4 Co -39.3(5)
C10A SiA C4 Co -157.1(3)
C8A SiA C4 Co 84.3(4)
C8B SiB C4 C5 -28.2(9)
C9B SiB C4 C5 -162.8(12)
C10B SiB C4 C5 85.7(7)
C8B SiB C4 C3 159.2(8)
C9B SiB C4 C3 24.6(13)
C10B SiB C4 C3 -87.0(7)
C8B SiB C4 Co 60.0(9)
C9B SiB C4 Co -74.6(13)
C10B SiB C4 Co 173.8(6)
C2 Co C4 C5 -104.14(14)
C20 Co C4 C5 41.3(3)
C21 Co C4 C5 64.11(16)
C24 Co C4 C5 170.4(2)
C3 Co C4 C5 -127.95(19)
C22 Co C4 C5 104.09(14)
C1 Co C4 C5 -68.89(14)
C23 Co C4 C5 144.11(13)
C2 Co C4 C3 23.81(14)
C20 Co C4 C3 169.2(3)
C21 Co C4 C3 -167.94(13)
C24 Co C4 C3 -61.7(3)
C5 Co C4 C3 127.95(19)
C22 Co C4 C3 -127.96(14)
C1 Co C4 C3 59.06(14)
C23 Co C4 C3 -87.94(15)
C2 Co C4 SiA 130.5(2)
C20 Co C4 SiA -84.1(3)
C21 Co C4 SiA -61.2(2)
C24 Co C4 SiA 45.0(3)
C3 Co C4 SiA 106.7(2)
C5 Co C4 SiA -125.4(3)
C22 Co C4 SiA -21.3(2)
C1 Co C4 SiA 165.76(19)
C23 Co C4 SiA 18.8(2)
C2 Co C4 SiB 148.0(3)
C20 Co C4 SiB -66.6(4)
C21 Co C4 SiB -43.8(3)
C24 Co C4 SiB 62.5(4)
C3 Co C4 SiB 124.2(3)
C5 Co C4 SiB -107.9(3)
C22 Co C4 SiB -3.8(3)
C1 Co C4 SiB -176.8(3)
C23 Co C4 SiB 36.2(3)
C3 C4 C5 C6 50.9(3)
SiA C4 C5 C6 -117.6(2)
SiB C4 C5 C6 -122.7(3)
Co C4 C5 C6 106.1(2)
C3 C4 C5 Co -55.24(17)
SiA C4 C5 Co 136.3(2)
SiB C4 C5 Co 131.2(3)
C2 Co C5 C4 70.45(14)
C20 Co C5 C4 -164.71(13)
C21 Co C5 C4 -129.46(14)
C24 Co C5 C4 -164.0(3)
C3 Co C5 C4 32.91(13)
C22 Co C5 C4 -88.94(14)
C1 Co C5 C4 109.78(14)
C23 Co C5 C4 -65.3(2)
C2 Co C5 C6 -45.49(18)
C20 Co C5 C6 79.4(2)
C4 Co C5 C6 -115.9(2)
C21 Co C5 C6 114.60(18)
C24 Co C5 C6 80.1(4)
C3 Co C5 C6 -83.03(18)
C22 Co C5 C6 155.12(17)
C1 Co C5 C6 -6.16(17)
C23 Co C5 C6 178.78(16)
C4 C5 C6 C11 137.2(2)
Co C5 C6 C11 -143.74(17)
C4 C5 C6 C7 -95.3(3)
Co C5 C6 C7 -16.3(3)
C2 C1 C7 C6 31.0(3)
Co C1 C7 C6 -45.1(2)
C11 C6 C7 C1 165.9(2)
C5 C6 C7 C1 39.7(3)
C7 C6 C11 C16 127.5(2)
C5 C6 C11 C16 -108.1(3)
C7 C6 C11 C12 -52.5(3)
C5 C6 C11 C12 71.9(3)
C16 C11 C12 C13 -1.2(4)
C6 C11 C12 C13 178.9(2)
C11 C12 C13 C14 0.7(4)
C12 C13 C14 C15 0.5(4)
C13 C14 C15 C16 -1.2(4)
C12 C11 C16 C15 0.4(4)
C6 C11 C16 C15 -179.6(2)
C14 C15 C16 C11 0.8(4)
C2 Co C20 C21 171.23(14)
C4 Co C20 C21 30.5(3)
C24 Co C20 C21 -118.3(2)
C3 Co C20 C21 -168.6(2)
C5 Co C20 C21 61.38(17)
C22 Co C20 C21 -38.37(14)
C1 Co C20 C21 141.23(15)
C23 Co C20 C21 -81.28(15)
C2 Co C20 C24 -70.44(16)
C4 Co C20 C24 148.8(3)
C21 Co C20 C24 118.3(2)
C3 Co C20 C24 -50.3(3)
C5 Co C20 C24 179.71(13)
C22 Co C20 C24 79.96(15)
C1 Co C20 C24 -100.44(15)
C23 Co C20 C24 37.05(14)
C2 Co C20 C25 50.5(3)
C4 Co C20 C25 -90.2(4)
C21 Co C20 C25 -120.7(4)
C24 Co C20 C25 121.0(3)
C3 Co C20 C25 70.7(4)
C5 Co C20 C25 -59.3(3)
C22 Co C20 C25 -159.1(3)
C1 Co C20 C25 20.5(3)
C23 Co C20 C25 158.0(3)
C24 C20 C21 C22 0.9(2)
C25 C20 C21 C22 -172.9(2)
Co C20 C21 C22 61.23(15)
C24 C20 C21 C26 176.6(2)
C25 C20 C21 C26 2.8(4)
Co C20 C21 C26 -123.1(2)
C24 C20 C21 Co -60.33(15)
C25 C20 C21 Co 125.9(3)
C2 Co C21 C20 -21.4(3)
C4 Co C21 C20 -168.54(14)
C24 Co C21 C20 38.30(14)
C3 Co C21 C20 167.0(3)
C5 Co C21 C20 -132.42(15)
C22 Co C21 C20 117.8(2)
C1 Co C21 C20 -47.33(17)
C23 Co C21 C20 81.18(15)
C2 Co C21 C22 -139.2(3)
C20 Co C21 C22 -117.8(2)
C4 Co C21 C22 73.63(17)
C24 Co C21 C22 -79.53(15)
C3 Co C21 C22 49.2(3)
C5 Co C21 C22 109.75(15)
C1 Co C21 C22 -165.16(14)
C23 Co C21 C22 -36.65(14)
C2 Co C21 C26 98.7(4)
C20 Co C21 C26 120.1(3)
C4 Co C21 C26 -48.4(3)
C24 Co C21 C26 158.4(3)
C3 Co C21 C26 -72.9(4)
C5 Co C21 C26 -12.3(3)
C22 Co C21 C26 -122.1(3)
C1 Co C21 C26 72.8(3)
C23 Co C21 C26 -158.7(3)
C20 C21 C22 C23 -0.5(2)
C26 C21 C22 C23 -176.2(2)
Co C21 C22 C23 59.71(15)
C20 C21 C22 C27 171.7(2)
C26 C21 C22 C27 -3.9(4)
Co C21 C22 C27 -128.0(2)
C20 C21 C22 Co -60.23(15)
C26 C21 C22 Co 124.1(3)
C2 Co C22 C23 28.9(3)
C20 Co C22 C23 -81.49(15)
C4 Co C22 C23 117.14(14)
C21 Co C22 C23 -119.9(2)
C24 Co C22 C23 -37.11(14)
C3 Co C22 C23 77.96(17)
C5 Co C22 C23 158.99(14)
C1 Co C22 C23 -82.6(3)
C2 Co C22 C21 148.8(2)
C20 Co C22 C21 38.36(15)
C4 Co C22 C21 -123.01(15)
C24 Co C22 C21 82.75(15)
C3 Co C22 C21 -162.19(14)
C5 Co C22 C21 -81.16(16)
C1 Co C22 C21 37.3(3)
C23 Co C22 C21 119.9(2)
C2 Co C22 C27 -94.1(3)
C20 Co C22 C27 155.5(3)
C4 Co C22 C27 -5.9(3)
C21 Co C22 C27 117.1(3)
C24 Co C22 C27 -160.1(3)
C3 Co C22 C27 -45.0(3)
C5 Co C22 C27 36.0(3)
C1 Co C22 C27 154.4(3)
C23 Co C22 C27 -123.0(3)
C21 C22 C23 C24 -0.1(2)
C27 C22 C23 C24 -172.0(2)
Co C22 C23 C24 58.28(16)
C21 C22 C23 C28 177.6(2)
C27 C22 C23 C28 5.6(4)
Co C22 C23 C28 -124.1(3)
C21 C22 C23 Co -58.35(15)
C27 C22 C23 Co 129.7(3)
C2 Co C23 C24 74.76(17)
C20 Co C23 C24 -38.13(15)
C4 Co C23 C24 162.35(14)
C21 Co C23 C24 -82.02(16)
C3 Co C23 C24 118.43(16)
C5 Co C23 C24 -155.84(17)
C22 Co C23 C24 -119.5(2)
C1 Co C23 C24 30.9(2)
C2 Co C23 C22 -165.74(14)
C20 Co C23 C22 81.36(15)
C4 Co C23 C22 -78.16(16)
C21 Co C23 C22 37.47(14)
C24 Co C23 C22 119.5(2)
C3 Co C23 C22 -122.08(14)
C5 Co C23 C22 -36.3(2)
C1 Co C23 C22 150.40(14)
C2 Co C23 C28 -44.1(3)
C20 Co C23 C28 -157.0(3)
C4 Co C23 C28 43.5(3)
C21 Co C23 C28 159.1(3)
C24 Co C23 C28 -118.9(3)
C3 Co C23 C28 -0.4(3)
C5 Co C23 C28 85.3(3)
C22 Co C23 C28 121.6(3)
C1 Co C23 C28 -88.0(3)
C22 C23 C24 C20 0.6(3)
C28 C23 C24 C20 -177.1(2)
Co C23 C24 C20 59.63(15)
C22 C23 C24 C29 176.9(2)
C28 C23 C24 C29 -0.8(4)
Co C23 C24 C29 -124.1(3)
C22 C23 C24 Co -59.00(16)
C28 C23 C24 Co 123.3(2)
C21 C20 C24 C23 -1.0(3)
C25 C20 C24 C23 172.8(2)
Co C20 C24 C23 -61.31(16)
C21 C20 C24 C29 -177.2(2)
C25 C20 C24 C29 -3.4(4)
Co C20 C24 C29 122.4(3)
C21 C20 C24 Co 60.35(16)
C25 C20 C24 Co -125.9(2)
C2 Co C24 C23 -117.65(15)
C20 Co C24 C23 119.0(2)
C4 Co C24 C23 -37.8(3)
C21 Co C24 C23 81.02(16)
C3 Co C24 C23 -81.10(17)
C5 Co C24 C23 118.1(3)
C22 Co C24 C23 37.07(14)
C1 Co C24 C23 -157.97(15)
C2 Co C24 C20 123.32(15)
C4 Co C24 C20 -156.8(2)
C21 Co C24 C20 -38.01(14)
C3 Co C24 C20 159.88(14)
C5 Co C24 C20 -0.9(4)
C22 Co C24 C20 -81.96(15)
C1 Co C24 C20 83.01(15)
C23 Co C24 C20 -119.0(2)
C2 Co C24 C29 2.9(3)
C20 Co C24 C29 -120.5(3)
C4 Co C24 C29 82.8(3)
C21 Co C24 C29 -158.5(3)
C3 Co C24 C29 39.4(3)
C5 Co C24 C29 -121.4(4)
C22 Co C24 C29 157.6(3)
C1 Co C24 C29 -37.5(3)
C23 Co C24 C29 120.5(3)
